data_4330341
loop_
_publ_author_name
'Yong-Fei Zeng'
'Xin Hu'
'Li Xue'
'Sui-Jun Liu'
'Tong-Liang Hu'
'Xian-He Bu'

_publ_section_title
;
 Fe20 Cluster Units Based Coordination Polymer from in Situ Ligand
 Conversion and Trapping of an Intermediate
;
_journal_name_full 'Inorganic Chemistry'
_journal_page_first 9571
_journal_page_last 9573
_journal_paper_doi 10.1021/ic300963z
_journal_volume 51
_journal_year 2012
_chemical_formula_sum 'C190 H302 Fe20 N8 O76'
_chemical_formula_weight 5003.38
_chemical_name_systematic
; 
 ? 
;
_space_group_IT_number 14
_symmetry_cell_setting monoclinic
_symmetry_space_group_name_Hall '-P 2ybc'
_symmetry_space_group_name_H-M 'P 1 21/c 1'
_atom_sites_solution_hydrogens geom
_atom_sites_solution_primary direct
_atom_sites_solution_secondary difmap
_audit_creation_method SHELXL-97
_cell_angle_alpha 90.00
_cell_angle_beta 107.847(4)
_cell_angle_gamma 90.00
_cell_formula_units_Z 2
_cell_length_a 17.812(5)
_cell_length_b 31.648(8)
_cell_length_c 20.691(6)
_cell_measurement_reflns_used 25444
_cell_measurement_temperature 113
_cell_measurement_theta_max 25.3
_cell_measurement_theta_min 1.2
_cell_volume 11103(5)
_computing_structure_refinement 'SHELXL-97 (Sheldrick, 1997)'
_computing_structure_solution 'SHELXS-97 (Sheldrick, 1990)'
_diffrn_ambient_temperature 113
_diffrn_detector_area_resol_mean 28.5714
_diffrn_measured_fraction_theta_full 0.998
_diffrn_measured_fraction_theta_max 0.998
_diffrn_measurement_device_type 'Bruker Smart APEX CCD area detector'
_diffrn_measurement_method 'profile data from \w-scans'
_diffrn_radiation_monochromator graphite
_diffrn_radiation_source 'fine-focus sealed tube'
_diffrn_radiation_type MoK\a
_diffrn_radiation_wavelength 0.71073
_diffrn_reflns_av_R_equivalents 0.1389
_diffrn_reflns_av_sigmaI/netI 0.1285
_diffrn_reflns_limit_h_max 21
_diffrn_reflns_limit_h_min -21
_diffrn_reflns_limit_k_max 37
_diffrn_reflns_limit_k_min -27
_diffrn_reflns_limit_l_max 24
_diffrn_reflns_limit_l_min -24
_diffrn_reflns_number 83572
_diffrn_reflns_theta_full 25.02
_diffrn_reflns_theta_max 25.02
_diffrn_reflns_theta_min 1.20
_exptl_absorpt_coefficient_mu 1.347
_exptl_absorpt_correction_T_max 0.980
_exptl_absorpt_correction_T_min 0.925
_exptl_absorpt_correction_type multi-scan
_exptl_crystal_colour Brown
_exptl_crystal_density_diffrn 1.497
_exptl_crystal_description Prism
_exptl_crystal_F_000 5224
_exptl_crystal_size_max 0.06
_exptl_crystal_size_mid 0.04
_exptl_crystal_size_min 0.03
_refine_diff_density_max 1.148
_refine_diff_density_min -0.616
_refine_diff_density_rms 0.140
_refine_ls_extinction_method none
_refine_ls_goodness_of_fit_ref 1.133
_refine_ls_hydrogen_treatment constr
_refine_ls_matrix_type full
_refine_ls_number_parameters 1383
_refine_ls_number_reflns 19550
_refine_ls_number_restraints 66
_refine_ls_restrained_S_all 1.132
_refine_ls_R_factor_all 0.1783
_refine_ls_R_factor_gt 0.1319
_refine_ls_shift/su_max 0.002
_refine_ls_shift/su_mean 0.000
_refine_ls_structure_factor_coef Fsqd
_refine_ls_weighting_details 'calc w=1/[\s^2^(Fo^2^)+(0.1615P)^2^+29.7507P] where P=(Fo^2^+2Fc^2^)/3'
_refine_ls_weighting_scheme calc
_refine_ls_wR_factor_gt 0.3227
_refine_ls_wR_factor_ref 0.3575
_reflns_number_gt 12875
_reflns_number_total 19550
_reflns_threshold_expression >2sigma(I)
_cod_data_source_file ic300963z_si_002_1.cif
_cod_data_source_block 1
_cod_database_code 4330341

loop_
_symmetry_equiv_pos_as_xyz
'x, y, z'
'-x, y+1/2, -z+1/2'
'-x, -y, -z'
'x, -y-1/2, z-1/2'

loop_
_atom_site_label
_atom_site_type_symbol
_atom_site_fract_x
_atom_site_fract_y
_atom_site_fract_z
_atom_site_U_iso_or_equiv
_atom_site_adp_type
_atom_site_occupancy
_atom_site_symmetry_multiplicity
_atom_site_calc_flag
_atom_site_refinement_flags
_atom_site_disorder_assembly
_atom_site_disorder_group
C1 C 0.6436(6) 0.5304(4) 0.1236(6) 0.052(3) Uani 1 1 d . . .
H1A H 0.6644 0.5030 0.1413 0.063 Uiso 1 1 calc R . .
H1B H 0.6655 0.5513 0.1585 0.063 Uiso 1 1 calc R . .
C2 C 0.6486(6) 0.5038(4) 0.0104(5) 0.048(3) Uani 1 1 d . . .
H2A H 0.6739 0.5084 -0.0244 0.058 Uiso 1 1 calc R . .
H2B H 0.6688 0.4776 0.0336 0.058 Uiso 1 1 calc R . .
C3 C 0.6678(7) 0.5405(4) 0.0610(6) 0.058(3) Uani 1 1 d . . .
C4 C 0.7553(8) 0.5515(4) 0.0802(7) 0.069(4) Uani 1 1 d . . .
H4A H 0.7867 0.5289 0.1071 0.083 Uiso 1 1 calc R . .
H4B H 0.7710 0.5552 0.0396 0.083 Uiso 1 1 calc R . .
C5 C 0.3018(8) 0.7205(4) 0.0312(6) 0.064(3) Uani 1 1 d . . .
H5A H 0.2582 0.7381 0.0054 0.077 Uiso 1 1 calc R . .
H5B H 0.3484 0.7382 0.0469 0.077 Uiso 1 1 calc R . .
C6 C 0.3512(8) 0.6762(4) 0.1377(6) 0.065(3) Uani 1 1 d . . .
H6A H 0.3952 0.6951 0.1572 0.078 Uiso 1 1 calc R . .
H6B H 0.3353 0.6643 0.1747 0.078 Uiso 1 1 calc R . .
C7 C 0.2828(8) 0.7014(4) 0.0916(6) 0.058(3) Uani 1 1 d . . .
C8 C 0.2042(8) 0.6764(4) 0.0697(6) 0.060(3) Uani 1 1 d . . .
H8A H 0.1861 0.6727 0.0208 0.072 Uiso 1 1 calc R . .
H8B H 0.2112 0.6488 0.0909 0.072 Uiso 1 1 calc R . .
C9 C 0.1847(8) 0.7334(3) 0.1296(6) 0.054(3) Uani 1 1 d . . .
C10 C 0.0544(10) 0.6329(5) -0.2996(8) 0.083(4) Uani 1 1 d . . .
C11 C -0.0336(10) 0.6283(6) -0.3226(14) 0.162(14) Uani 1 1 d . . .
H11 H -0.039(17) 0.633(9) -0.278(13) 0.194 Uiso 1 1 calc . . .
C12 C -0.0859(16) 0.6633(7) -0.3557(17) 0.168(11) Uani 1 1 d . . .
H12A H -0.1400 0.6595 -0.3560 0.201 Uiso 1 1 calc R . .
H12B H -0.0663 0.6908 -0.3377 0.201 Uiso 1 1 calc R . .
C13 C -0.0736(19) 0.6539(11) -0.4226(15) 0.211(17) Uani 1 1 d . . .
H13A H -0.0212 0.6429 -0.4172 0.253 Uiso 1 1 calc R . .
H13B H -0.0829 0.6785 -0.4519 0.253 Uiso 1 1 calc R . .
C14 C -0.135(3) 0.6215(16) -0.4477(15) 0.51(5) Uani 1 1 d . . .
H14A H -0.1544 0.6194 -0.4968 0.610 Uiso 1 1 calc R . .
H14B H -0.1776 0.6232 -0.4281 0.610 Uiso 1 1 calc R . .
C15 C -0.062(2) 0.5831(11) -0.4087(17) 0.258(19) Uani 1 1 d . . .
H15A H -0.0761 0.5549 -0.4267 0.310 Uiso 1 1 calc R . .
H15B H -0.0100 0.5905 -0.4115 0.310 Uiso 1 1 calc R . .
C16 C -0.0683(18) 0.5887(8) -0.3310(14) 0.182(13) Uani 1 1 d . . .
H16A H -0.1224 0.5892 -0.3298 0.218 Uiso 1 1 calc R . .
H16B H -0.0378 0.5680 -0.2992 0.218 Uiso 1 1 calc R . .
C17 C 0.2347(8) 0.6307(4) -0.3595(6) 0.060(3) Uani 1 1 d . . .
C18 C 0.2506(10) 0.6233(4) -0.4268(6) 0.071(4) Uani 1 1 d . . .
H18 H 0.299(9) 0.606(4) -0.417(7) 0.085 Uiso 1 1 calc . . .
C19 C 0.2689(13) 0.6656(5) -0.4561(7) 0.109(7) Uani 1 1 d . . .
H19A H 0.3147 0.6785 -0.4241 0.131 Uiso 1 1 calc R . .
H19B H 0.2246 0.6846 -0.4627 0.131 Uiso 1 1 calc R . .
C20 C 0.2852(12) 0.6587(5) -0.5250(7) 0.104(6) Uani 1 1 d . . .
H20A H 0.2892 0.6859 -0.5453 0.125 Uiso 1 1 calc R . .
H20B H 0.3350 0.6441 -0.5171 0.125 Uiso 1 1 calc R . .
C21 C 0.2213(13) 0.6335(5) -0.5726(8) 0.111(6) Uani 1 1 d . . .
H21A H 0.1735 0.6504 -0.5862 0.134 Uiso 1 1 calc R . .
H21B H 0.2360 0.6274 -0.6130 0.134 Uiso 1 1 calc R . .
C22 C 0.2042(19) 0.5925(6) -0.5427(9) 0.182(14) Uani 1 1 d . . .
H22A H 0.2487 0.5736 -0.5363 0.218 Uiso 1 1 calc R . .
H22B H 0.1585 0.5792 -0.5743 0.218 Uiso 1 1 calc R . .
C23 C 0.1888(14) 0.5992(6) -0.4749(8) 0.127(8) Uani 1 1 d . . .
H23A H 0.1390 0.6138 -0.4828 0.152 Uiso 1 1 calc R . .
H23B H 0.1842 0.5718 -0.4552 0.152 Uiso 1 1 calc R . .
C24 C 0.1285(8) 0.7294(4) -0.1585(7) 0.062(3) Uani 1 1 d . . .
C25 C 0.0646(10) 0.7534(6) -0.1430(7) 0.084(5) Uani 1 1 d . . .
H25 H 0.061(9) 0.781(5) -0.165(8) 0.100 Uiso 1 1 calc . . .
C26 C -0.0091(14) 0.7321(9) -0.1717(14) 0.165(10) Uani 1 1 d . . .
H26A H -0.0052 0.7036 -0.1535 0.198 Uiso 1 1 calc R . .
H26B H -0.0200 0.7300 -0.2205 0.198 Uiso 1 1 calc R . .
C27 C -0.0794(17) 0.7559(12) -0.156(2) 0.26(2) Uani 1 1 d . . .
H27A H -0.0882 0.7835 -0.1773 0.308 Uiso 1 1 calc R . .
H27B H -0.1278 0.7396 -0.1710 0.308 Uiso 1 1 calc R . .
C28 C -0.048(3) 0.7600(17) -0.0735(17) 0.29(3) Uani 1 1 d . . .
H28A H -0.0916 0.7669 -0.0560 0.345 Uiso 1 1 calc R . .
H28B H -0.0240 0.7339 -0.0528 0.345 Uiso 1 1 calc R . .
C29 C 0.003(2) 0.7908(16) -0.062(2) 0.30(4) Uani 1 1 d . . .
H29A H 0.0133 0.8030 -0.0172 0.357 Uiso 1 1 calc R . .
H29B H -0.0112 0.8127 -0.0964 0.357 Uiso 1 1 calc R . .
C30 C 0.0771(12) 0.7606(7) -0.0686(11) 0.139(8) Uani 1 1 d . . .
H30A H 0.1272 0.7747 -0.0481 0.167 Uiso 1 1 calc R . .
H30B H 0.0775 0.7339 -0.0456 0.167 Uiso 1 1 calc R . .
C31 C 0.3308(7) 0.7374(4) -0.1810(6) 0.056(3) Uani 1 1 d . . .
C32 C 0.3941(7) 0.7711(4) -0.1688(6) 0.053(3) Uani 1 1 d . . .
H32 H 0.417(7) 0.770(3) -0.206(6) 0.064 Uiso 1 1 calc . . .
C33 C 0.3554(9) 0.8146(4) -0.1708(6) 0.067(4) Uani 1 1 d . . .
H33A H 0.3153 0.8183 -0.2143 0.081 Uiso 1 1 calc R . .
H33B H 0.3297 0.8159 -0.1357 0.081 Uiso 1 1 calc R . .
C34 C 0.4158(11) 0.8505(5) -0.1600(8) 0.093(5) Uani 1 1 d . . .
H34A H 0.4382 0.8509 -0.1973 0.112 Uiso 1 1 calc R . .
H34B H 0.3900 0.8774 -0.1592 0.112 Uiso 1 1 calc R . .
C35 C 0.4805(12) 0.8441(6) -0.0940(10) 0.116(7) Uani 1 1 d . . .
H35A H 0.5196 0.8662 -0.0886 0.139 Uiso 1 1 calc R . .
H35B H 0.4584 0.8463 -0.0566 0.139 Uiso 1 1 calc R . .
C36 C 0.5203(10) 0.8012(6) -0.0911(11) 0.121(7) Uani 1 1 d . . .
H36A H 0.5597 0.7979 -0.0471 0.145 Uiso 1 1 calc R . .
H36B H 0.5471 0.8002 -0.1254 0.145 Uiso 1 1 calc R . .
C37 C 0.4609(9) 0.7643(5) -0.1027(8) 0.093(5) Uani 1 1 d . . .
H37A H 0.4876 0.7379 -0.1050 0.112 Uiso 1 1 calc R . .
H37B H 0.4394 0.7627 -0.0650 0.112 Uiso 1 1 calc R . .
C38 C 0.1799(8) 0.5886(4) -0.0948(6) 0.065(3) Uani 1 1 d . . .
C39 C 0.1394(15) 0.5590(6) -0.0580(9) 0.131(10) Uani 1 1 d . A .
H39 H 0.173(14) 0.534(7) -0.049(12) 0.157 Uiso 1 1 calc . . .
C40 C 0.064(2) 0.5434(11) -0.1081(14) 0.21(2) Uani 1 1 d . . .
H40A H 0.0681 0.5489 -0.1531 0.257 Uiso 1 1 calc R . .
H40B H 0.0631 0.5130 -0.1030 0.257 Uiso 1 1 calc R . .
C41 C 0.006(3) 0.556(2) -0.107(2) 0.47(6) Uani 1 1 d . A .
H41A H -0.0332 0.5352 -0.1303 0.568 Uiso 1 1 calc R . .
H41B H -0.0041 0.5812 -0.1345 0.568 Uiso 1 1 calc R . .
C42 C -0.0105(15) 0.5669(13) -0.0388(15) 0.227(17) Uani 1 1 d . . .
C43 C 0.069(3) 0.6026(13) -0.009(2) 0.117(13) Uani 0.546(15) 1 d PU A 1
C44 C 0.1382(19) 0.5719(8) 0.0106(10) 0.164(13) Uani 1 1 d . . .
C45 C 0.4473(8) 0.6323(4) -0.2541(6) 0.060(3) Uani 1 1 d . A .
C46 C 0.4955(14) 0.6619(6) -0.2840(9) 0.118(7) Uani 1 1 d . . .
C47 C 0.4695(17) 0.7009(9) -0.2921(14) 0.078(6) Uani 0.546(15) 1 d PU A 1
C48 C 0.5420(17) 0.7337(6) -0.3017(16) 0.162(11) Uani 1 1 d . . .
C49 C 0.547(2) 0.7154(9) -0.3698(18) 0.212(18) Uani 1 1 d . A .
H49A H 0.4966 0.7206 -0.4041 0.254 Uiso 1 1 calc R . .
H49B H 0.5866 0.7311 -0.3828 0.254 Uiso 1 1 calc R . .
C50 C 0.563(2) 0.6755(10) -0.3711(13) 0.199(16) Uani 1 1 d . . .
H50A H 0.6162 0.6706 -0.3421 0.239 Uiso 1 1 calc R A .
H50B H 0.5605 0.6678 -0.4170 0.239 Uiso 1 1 calc R . .
C51 C 0.5065(13) 0.6469(7) -0.3478(9) 0.126(8) Uani 1 1 d . A .
H51A H 0.4558 0.6461 -0.3829 0.152 Uiso 1 1 calc R . .
H51B H 0.5276 0.6184 -0.3414 0.152 Uiso 1 1 calc R . .
C52 C 0.5272(16) 0.6755(6) 0.0100(17) 0.147(14) Uani 1 1 d . . .
C53 C 0.6081(17) 0.7016(7) 0.0078(11) 0.130(9) Uani 1 1 d . . .
H53 H 0.595(13) 0.732(7) 0.010(10) 0.157 Uiso 1 1 calc . . .
C54 C 0.6710(13) 0.6926(7) 0.0730(11) 0.128(7) Uani 1 1 d . . .
H54A H 0.6912 0.6643 0.0715 0.154 Uiso 1 1 calc R . .
H54B H 0.6484 0.6937 0.1101 0.154 Uiso 1 1 calc R . .
C55 C 0.7392(15) 0.7245(8) 0.0862(12) 0.144(8) Uani 1 1 d . . .
H55A H 0.7193 0.7526 0.0901 0.172 Uiso 1 1 calc R . .
H55B H 0.7785 0.7177 0.1290 0.172 Uiso 1 1 calc R . .
C56 C 0.7767(12) 0.7244(8) 0.0318(15) 0.157(11) Uani 1 1 d . . .
H56A H 0.8159 0.7467 0.0402 0.188 Uiso 1 1 calc R . .
H56B H 0.8035 0.6977 0.0322 0.188 Uiso 1 1 calc R . .
C57 C 0.7168(15) 0.7310(8) -0.0372(14) 0.161(10) Uani 1 1 d . . .
H57A H 0.6956 0.7594 -0.0397 0.193 Uiso 1 1 calc R . .
H57B H 0.7429 0.7284 -0.0719 0.193 Uiso 1 1 calc R . .
C58 C 0.6482(14) 0.6990(8) -0.0521(13) 0.143(8) Uani 1 1 d . . .
H58A H 0.6679 0.6706 -0.0545 0.172 Uiso 1 1 calc R . .
H58B H 0.6094 0.7054 -0.0953 0.172 Uiso 1 1 calc R . .
C59 C 0.3300(7) 0.5648(4) 0.2335(6) 0.056(3) Uani 1 1 d . . .
C60 C 0.2522(9) 0.5638(5) 0.2504(7) 0.072(4) Uani 1 1 d . . .
H60 H 0.265(8) 0.570(4) 0.299(7) 0.086 Uiso 1 1 calc . . .
C61 C 0.1932(8) 0.5959(5) 0.2135(7) 0.074(4) Uani 1 1 d . . .
H61A H 0.1830 0.5924 0.1650 0.088 Uiso 1 1 calc R . .
H61B H 0.2147 0.6240 0.2257 0.088 Uiso 1 1 calc R . .
C62 C 0.1143(10) 0.5915(7) 0.2310(8) 0.105(6) Uani 1 1 d . . .
H62A H 0.0760 0.6114 0.2038 0.127 Uiso 1 1 calc R . .
H62B H 0.1234 0.5984 0.2784 0.127 Uiso 1 1 calc R . .
C63 C 0.0810(11) 0.5463(7) 0.2172(12) 0.123(7) Uani 1 1 d . . .
H63A H 0.0330 0.5440 0.2298 0.148 Uiso 1 1 calc R . .
H63B H 0.0686 0.5398 0.1693 0.148 Uiso 1 1 calc R . .
C64 C 0.1417(13) 0.5161(6) 0.2583(13) 0.138(8) Uani 1 1 d . . .
H64A H 0.1215 0.4874 0.2498 0.166 Uiso 1 1 calc R . .
H64B H 0.1520 0.5220 0.3062 0.166 Uiso 1 1 calc R . .
C65 C 0.2189(11) 0.5195(5) 0.2403(11) 0.112(6) Uani 1 1 d . . .
H65A H 0.2573 0.5001 0.2685 0.135 Uiso 1 1 calc R . .
H65B H 0.2093 0.5112 0.1933 0.135 Uiso 1 1 calc R . .
C66 C 0.5633(8) 0.5909(4) 0.2518(6) 0.060(3) Uani 1 1 d . . .
C67 C 0.6426(12) 0.6131(6) 0.2795(9) 0.104(6) Uani 1 1 d . . .
H67 H 0.682(11) 0.591(6) 0.284(9) 0.124 Uiso 1 1 calc . . .
C68 C 0.6589(11) 0.6440(5) 0.2340(9) 0.102(5) Uani 1 1 d . . .
H68A H 0.6148 0.6635 0.2197 0.123 Uiso 1 1 calc R . .
H68B H 0.6631 0.6296 0.1939 0.123 Uiso 1 1 calc R . .
C69 C 0.7365(13) 0.6700(8) 0.2664(14) 0.152(10) Uani 1 1 d . . .
H69A H 0.7818 0.6522 0.2695 0.183 Uiso 1 1 calc R . .
H69B H 0.7381 0.6938 0.2374 0.183 Uiso 1 1 calc R . .
C70 C 0.7409(17) 0.6859(9) 0.3367(15) 0.196(14) Uani 1 1 d . . .
H70A H 0.6996 0.7066 0.3327 0.235 Uiso 1 1 calc R . .
H70B H 0.7912 0.6998 0.3566 0.235 Uiso 1 1 calc R . .
C71 C 0.7319(11) 0.6503(7) 0.3832(10) 0.127(7) Uani 1 1 d . . .
H71A H 0.7318 0.6617 0.4266 0.153 Uiso 1 1 calc R . .
H71B H 0.7757 0.6308 0.3909 0.153 Uiso 1 1 calc R . .
C72 C 0.6524(12) 0.6266(7) 0.3488(8) 0.123(7) Uani 1 1 d . . .
H72A H 0.6496 0.6020 0.3759 0.147 Uiso 1 1 calc R . .
H72B H 0.6090 0.6451 0.3488 0.147 Uiso 1 1 calc R . .
C73 C 0.3744(7) 0.4368(3) 0.1749(6) 0.054(3) Uani 1 1 d . . .
C74 C 0.3202(11) 0.4003(5) 0.1693(8) 0.081(4) Uani 1 1 d . . .
H74 H 0.346(9) 0.374(5) 0.164(7) 0.097 Uiso 1 1 calc . . .
C75 C 0.2912(12) 0.3985(6) 0.2325(10) 0.116(7) Uani 1 1 d . . .
H75A H 0.2655 0.4249 0.2368 0.139 Uiso 1 1 calc R . .
H75B H 0.3359 0.3948 0.2729 0.139 Uiso 1 1 calc R . .
C76 C 0.2325(19) 0.3613(8) 0.2261(15) 0.170(12) Uani 1 1 d . . .
H76A H 0.2595 0.3346 0.2265 0.204 Uiso 1 1 calc R . .
H76B H 0.2115 0.3616 0.2642 0.204 Uiso 1 1 calc R . .
C77 C 0.1692(16) 0.3655(10) 0.1636(11) 0.169(12) Uani 1 1 d . . .
H77A H 0.1291 0.3446 0.1628 0.202 Uiso 1 1 calc R . .
H77B H 0.1455 0.3932 0.1624 0.202 Uiso 1 1 calc R . .
C78 C 0.1931(17) 0.3605(12) 0.1044(13) 0.222(17) Uani 1 1 d . . .
H78A H 0.1487 0.3605 0.0631 0.266 Uiso 1 1 calc R . .
H78B H 0.2246 0.3353 0.1063 0.266 Uiso 1 1 calc R . .
C79 C 0.2479(16) 0.4059(8) 0.1136(14) 0.166(10) Uani 1 1 d . . .
H79A H 0.2603 0.4118 0.0720 0.200 Uiso 1 1 calc R . .
H79B H 0.2182 0.4296 0.1229 0.200 Uiso 1 1 calc R . .
C80 C 0.5836(8) 0.4845(4) 0.3853(6) 0.058(3) Uani 1 1 d . . .
C81 C 0.6034(8) 0.5023(5) 0.4566(7) 0.072(4) Uani 1 1 d . . .
H81 H 0.593(8) 0.480(4) 0.486(7) 0.087 Uiso 1 1 calc . . .
C82 C 0.5568(10) 0.5405(5) 0.4617(7) 0.084(4) Uani 1 1 d . . .
H82A H 0.5011 0.5336 0.4457 0.101 Uiso 1 1 calc R . .
H82B H 0.5666 0.5625 0.4326 0.101 Uiso 1 1 calc R . .
C83 C 0.5787(13) 0.5574(5) 0.5368(8) 0.104(6) Uani 1 1 d . . .
H83A H 0.5472 0.5822 0.5384 0.125 Uiso 1 1 calc R . .
H83B H 0.5673 0.5359 0.5659 0.125 Uiso 1 1 calc R . .
C84 C 0.6633(12) 0.5685(7) 0.5614(10) 0.120(7) Uani 1 1 d . . .
H84A H 0.6763 0.5803 0.6067 0.144 Uiso 1 1 calc R . .
H84B H 0.6750 0.5895 0.5317 0.144 Uiso 1 1 calc R . .
C85 C 0.7128(13) 0.5285(7) 0.5623(9) 0.135(8) Uani 1 1 d . . .
H85A H 0.6987 0.5064 0.5890 0.162 Uiso 1 1 calc R . .
H85B H 0.7686 0.5346 0.5814 0.162 Uiso 1 1 calc R . .
C86 C 0.6921(12) 0.5143(7) 0.4834(8) 0.116(7) Uani 1 1 d . . .
H86A H 0.7031 0.5373 0.4568 0.139 Uiso 1 1 calc R . .
H86B H 0.7243 0.4903 0.4796 0.139 Uiso 1 1 calc R . .
C87 C 0.7880(8) 0.4963(4) 0.2861(6) 0.056(3) Uani 1 1 d . A .
C88 C 0.8406(9) 0.5343(5) 0.3175(9) 0.087(5) Uani 1 1 d . . .
C89 C 0.9033(18) 0.5440(8) 0.2892(13) 0.219(18) Uani 1 1 d . A .
H89A H 0.8807 0.5517 0.2419 0.263 Uiso 1 1 calc R . .
H89B H 0.9356 0.5190 0.2914 0.263 Uiso 1 1 calc R . .
C90 C 0.958(2) 0.5819(10) 0.329(2) 0.25(2) Uani 1 1 d . . .
H90A H 0.9303 0.6088 0.3208 0.305 Uiso 1 1 calc R A .
H90B H 1.0068 0.5839 0.3186 0.305 Uiso 1 1 calc R . .
C91 C 0.972(3) 0.5646(13) 0.412(2) 0.39(5) Uani 1 1 d . A .
H91A H 1.0267 0.5690 0.4396 0.464 Uiso 1 1 calc R . .
H91B H 0.9381 0.5796 0.4328 0.464 Uiso 1 1 calc R . .
C92 C 0.954(4) 0.5212(16) 0.406(2) 0.31(3) Uani 1 1 d . . .
C93 C 0.843(2) 0.5415(11) 0.3809(18) 0.104(8) Uani 0.546(15) 1 d PU A 1
C94 C 0.9439(13) 0.6698(8) 0.1328(17) 0.165(11) Uani 1 1 d . . .
C95 C 0.9834(17) 0.7101(8) 0.137(2) 0.26(2) Uani 1 1 d . A .
H95A H 0.9477 0.7324 0.1392 0.391 Uiso 1 1 calc R . .
H95B H 0.9998 0.7140 0.0970 0.391 Uiso 1 1 calc R . .
H95C H 1.0287 0.7108 0.1764 0.391 Uiso 1 1 calc R . .
C43' C 0.075(3) 0.5459(16) 0.029(3) 0.144(18) Uani 0.454(15) 1 d PU A 2
C47' C 0.523(2) 0.7026(10) -0.2414(17) 0.080(7) Uani 0.454(15) 1 d PU A 2
C93' C 0.885(3) 0.5138(15) 0.414(2) 0.102(9) Uani 0.454(15) 1 d PU A 2
Fe1 Fe 0.18900(10) 0.69398(5) -0.26840(8) 0.0486(4) Uani 1 1 d . . .
Fe2 Fe 0.21570(10) 0.59252(5) -0.22874(8) 0.0492(4) Uani 1 1 d . . .
Fe3 Fe 0.26352(10) 0.66962(5) -0.10816(8) 0.0488(4) Uani 1 1 d . . .
Fe4 Fe 0.40596(11) 0.60446(5) -0.13227(8) 0.0525(4) Uani 1 1 d . A .
Fe5 Fe 0.39998(10) 0.64521(5) 0.01636(8) 0.0501(4) Uani 1 1 d . . .
Fe6 Fe 0.49889(10) 0.55210(5) 0.01513(7) 0.0461(4) Uani 1 1 d . . .
Fe7 Fe 0.41876(10) 0.58522(5) 0.13678(8) 0.0522(4) Uani 1 1 d . . .
Fe8 Fe 0.49155(9) 0.48440(5) 0.12316(7) 0.0461(4) Uani 1 1 d . . .
Fe9 Fe 0.47034(10) 0.50908(5) 0.24911(8) 0.0516(4) Uani 1 1 d . . .
Fe10 Fe 0.63801(10) 0.45023(5) 0.27111(8) 0.0474(4) Uani 1 1 d . . .
N1 N 0.6165(5) 0.5754(3) 0.0284(5) 0.050(2) Uani 1 1 d . . .
H1C H 0.6231 0.5819 -0.0118 0.060 Uiso 1 1 calc R . .
H1D H 0.6263 0.5986 0.0550 0.060 Uiso 1 1 calc R . .
N2 N 0.2604(6) 0.7359(3) 0.1319(5) 0.053(2) Uani 1 1 d . . .
N3 N 0.9059(19) 0.6230(10) 0.0894(17) 0.124(9) Uani 0.546(15) 1 d PU A 1
N3' N 0.909(3) 0.6434(14) 0.136(2) 0.128(10) Uani 0.454(15) 1 d PU A 2
O1 O 0.2267(4) 0.6523(2) -0.2018(3) 0.0480(17) Uani 1 1 d . . .
O2 O 0.3260(5) 0.5781(2) -0.2024(4) 0.0518(18) Uani 1 1 d . . .
O3 O 0.3567(4) 0.6341(2) -0.0797(3) 0.0460(17) Uani 1 1 d . . .
O4 O 0.4616(4) 0.5601(2) -0.0814(3) 0.0421(16) Uani 1 1 d . . .
O5 O 0.4363(5) 0.5889(2) 0.0488(3) 0.0507(19) Uani 1 1 d . . .
O6 O 0.4325(4) 0.5277(2) 0.1544(3) 0.0478(17) Uani 1 1 d . . .
O7 O 0.5461(4) 0.4751(2) 0.2180(3) 0.0474(17) Uani 1 1 d . . .
O8 O 0.5616(4) 0.5301(2) 0.1075(3) 0.0458(17) Uani 1 1 d . . .
O9 O 0.5648(4) 0.5006(2) -0.0204(3) 0.0429(16) Uani 1 1 d . . .
O10 O 0.7669(6) 0.5892(3) 0.1179(6) 0.097(3) Uani 1 1 d . . .
O11 O 0.3151(5) 0.6876(2) -0.0105(4) 0.0541(19) Uani 1 1 d . . .
O12 O 0.3759(5) 0.6434(2) 0.1034(4) 0.061(2) Uani 1 1 d . . .
O13 O 0.1483(5) 0.7006(2) 0.0910(4) 0.059(2) Uani 1 1 d . . .
O14 O 0.1483(5) 0.7564(2) 0.1569(4) 0.0547(19) Uani 1 1 d . . .
O15 O 0.0837(5) 0.6683(3) -0.3120(4) 0.075(3) Uani 1 1 d . . .
O16 O 0.0962(5) 0.6027(2) -0.2679(4) 0.062(2) Uani 1 1 d . . .
O17 O 0.2315(6) 0.6686(3) -0.3400(4) 0.064(2) Uani 1 1 d . . .
O18 O 0.2274(5) 0.5990(2) -0.3250(4) 0.059(2) Uani 1 1 d . . .
O19 O 0.1347(6) 0.7319(2) -0.2175(4) 0.068(2) Uani 1 1 d . . .
O20 O 0.1723(5) 0.7086(3) -0.1093(4) 0.069(2) Uani 1 1 d . . .
O21 O 0.2897(5) 0.7284(3) -0.2410(4) 0.063(2) Uani 1 1 d . . .
O22 O 0.3224(5) 0.7204(2) -0.1286(4) 0.063(2) Uani 1 1 d . . .
O23 O 0.2010(5) 0.5721(2) -0.1420(4) 0.059(2) Uani 1 1 d . . .
O24 O 0.1966(5) 0.6259(3) -0.0744(4) 0.066(2) Uani 1 1 d . . .
O25 O 0.4562(5) 0.6365(2) -0.1895(4) 0.057(2) Uani 1 1 d . . .
O26 O 0.4079(5) 0.6052(2) -0.2920(4) 0.0527(19) Uani 1 1 d . . .
O27 O 0.5028(8) 0.6802(4) 0.0359(6) 0.054(3) Uani 1 1 d . . .
O28 O 0.5250(8) 0.6463(4) -0.0496(8) 0.125(4) Uani 1 1 d . . .
O29 O 0.3323(5) 0.5860(3) 0.1821(4) 0.062(2) Uani 1 1 d . . .
O30 O 0.3874(5) 0.5435(2) 0.2719(4) 0.056(2) Uani 1 1 d . . .
O31 O 0.5114(5) 0.6085(3) 0.2022(4) 0.065(2) Uani 1 1 d . . .
O32 O 0.5535(5) 0.5573(3) 0.2787(4) 0.059(2) Uani 1 1 d . . .
O33 O 0.4011(5) 0.4424(2) 0.1231(4) 0.057(2) Uani 1 1 d . . .
O34 O 0.3934(5) 0.4590(3) 0.2262(4) 0.058(2) Uani 1 1 d . . .
O35 O 0.5120(5) 0.4903(3) 0.3457(4) 0.060(2) Uani 1 1 d . . .
O36 O 0.6347(5) 0.4666(2) 0.3650(4) 0.0554(19) Uani 1 1 d . . .
O37 O 0.7192(5) 0.4948(2) 0.2897(4) 0.0544(19) Uani 1 1 d . . .
O38 O 0.8207(5) 0.4675(2) 0.2613(4) 0.058(2) Uani 1 1 d . . .

loop_
_atom_site_aniso_label
_atom_site_aniso_U_11
_atom_site_aniso_U_22
_atom_site_aniso_U_33
_atom_site_aniso_U_23
_atom_site_aniso_U_13
_atom_site_aniso_U_12
C1 0.035(6) 0.059(7) 0.063(7) 0.001(5) 0.016(5) 0.000(5)
C2 0.035(6) 0.068(7) 0.042(6) 0.007(5) 0.013(5) -0.008(5)
C3 0.036(6) 0.066(8) 0.072(8) -0.002(6) 0.016(6) -0.007(5)
C4 0.061(8) 0.067(8) 0.066(8) -0.003(6) 0.000(6) -0.011(6)
C5 0.063(8) 0.065(8) 0.060(7) -0.022(6) 0.014(6) 0.001(6)
C6 0.085(10) 0.057(7) 0.059(7) -0.006(6) 0.028(7) 0.004(6)
C7 0.074(9) 0.055(7) 0.046(6) -0.010(5) 0.020(6) -0.004(6)
C8 0.080(9) 0.048(7) 0.060(7) -0.005(5) 0.034(7) -0.008(6)
C9 0.066(8) 0.043(6) 0.049(6) -0.002(5) 0.013(6) -0.004(5)
C10 0.079(11) 0.064(9) 0.086(10) 0.006(7) -0.002(8) -0.012(8)
C11 0.051(10) 0.066(11) 0.31(4) 0.070(17) -0.033(16) -0.011(8)
C12 0.14(2) 0.095(15) 0.25(3) 0.024(18) 0.04(2) 0.013(14)
C13 0.16(3) 0.32(4) 0.15(2) 0.09(3) 0.04(2) -0.07(3)
C14 0.45(6) 0.64(8) 0.20(3) 0.28(4) -0.26(4) -0.44(6)
C15 0.30(4) 0.28(4) 0.24(3) -0.20(3) 0.16(3) -0.09(3)
C16 0.18(3) 0.15(2) 0.18(2) 0.030(19) 0.00(2) -0.07(2)
C17 0.078(9) 0.047(7) 0.059(7) -0.005(6) 0.027(7) -0.009(6)
C18 0.103(12) 0.063(9) 0.052(7) -0.002(6) 0.033(8) 0.005(7)
C19 0.18(2) 0.110(13) 0.056(8) -0.026(8) 0.069(11) -0.052(12)
C20 0.152(18) 0.096(12) 0.068(10) -0.004(8) 0.040(11) -0.040(11)
C21 0.155(19) 0.102(13) 0.067(10) -0.002(9) 0.019(11) -0.013(12)
C22 0.36(4) 0.126(17) 0.078(12) -0.034(11) 0.100(19) -0.12(2)
C23 0.17(2) 0.138(16) 0.061(10) -0.004(10) 0.015(11) -0.054(15)
C24 0.064(8) 0.059(8) 0.063(8) -0.015(6) 0.018(7) 0.011(6)
C25 0.077(11) 0.107(12) 0.058(8) -0.003(8) 0.009(8) 0.023(9)
C26 0.099(18) 0.20(3) 0.20(3) -0.07(2) 0.053(17) 0.017(17)
C27 0.12(2) 0.27(4) 0.41(6) 0.01(4) 0.12(3) 0.10(3)
C28 0.32(6) 0.47(8) 0.14(3) 0.13(4) 0.17(4) 0.23(6)
C29 0.16(3) 0.41(7) 0.34(6) -0.28(6) 0.11(3) -0.01(4)
C30 0.108(16) 0.18(2) 0.148(18) -0.060(15) 0.065(14) 0.036(14)
C31 0.056(8) 0.052(7) 0.065(8) -0.001(6) 0.026(6) 0.000(5)
C32 0.035(6) 0.069(8) 0.054(7) 0.000(6) 0.012(5) -0.005(5)
C33 0.089(10) 0.065(8) 0.053(7) -0.006(6) 0.029(7) -0.004(7)
C34 0.122(15) 0.076(10) 0.076(10) -0.008(8) 0.022(10) -0.015(9)
C35 0.119(16) 0.125(16) 0.121(15) -0.059(12) 0.060(13) -0.064(13)
C36 0.061(11) 0.145(18) 0.138(16) -0.001(13) 0.001(10) -0.046(11)
C37 0.063(10) 0.099(11) 0.095(11) 0.019(9) -0.009(8) -0.027(8)
C38 0.071(9) 0.071(9) 0.049(7) -0.007(6) 0.013(6) -0.015(7)
C39 0.19(2) 0.150(17) 0.073(10) -0.041(12) 0.070(14) -0.128(18)
C40 0.24(4) 0.29(4) 0.16(2) -0.13(3) 0.14(3) -0.21(3)
C41 0.22(5) 0.98(15) 0.18(4) -0.25(6) 0.00(3) 0.26(7)
C42 0.090(18) 0.42(5) 0.15(2) -0.12(3) 0.006(16) 0.03(2)
C43 0.110(15) 0.117(15) 0.125(15) -0.006(9) 0.037(10) 0.005(9)
C44 0.25(3) 0.17(2) 0.087(13) -0.022(13) 0.089(17) -0.13(2)
C45 0.074(9) 0.064(8) 0.051(7) 0.007(6) 0.030(7) -0.002(6)
C46 0.17(2) 0.106(14) 0.097(13) -0.023(10) 0.073(13) -0.065(14)
C47 0.079(9) 0.077(9) 0.079(9) 0.001(7) 0.027(7) 0.006(7)
C48 0.21(3) 0.059(11) 0.28(3) 0.039(15) 0.15(3) 0.013(13)
C49 0.31(4) 0.15(2) 0.28(4) 0.13(3) 0.24(4) 0.08(3)
C50 0.29(4) 0.21(3) 0.14(2) -0.02(2) 0.11(2) -0.14(3)
C51 0.15(2) 0.159(18) 0.081(11) -0.018(11) 0.057(12) -0.078(15)
C52 0.094(19) 0.039(10) 0.23(3) 0.012(17) -0.072(19) -0.025(11)
C53 0.18(2) 0.107(15) 0.115(16) 0.005(12) 0.056(16) 0.054(16)
C54 0.106(17) 0.139(18) 0.119(16) 0.007(13) 0.003(13) -0.007(13)
C55 0.13(2) 0.18(2) 0.138(19) -0.002(16) 0.057(17) -0.019(17)
C56 0.060(13) 0.16(2) 0.22(3) 0.053(19) -0.011(16) -0.009(12)
C57 0.12(2) 0.16(2) 0.22(3) 0.067(19) 0.07(2) -0.017(16)
C58 0.12(2) 0.16(2) 0.17(2) -0.014(16) 0.065(17) 0.011(16)
C59 0.038(6) 0.064(7) 0.065(8) -0.004(6) 0.017(6) 0.006(5)
C60 0.069(9) 0.090(10) 0.063(8) 0.021(7) 0.029(7) 0.016(7)
C61 0.058(9) 0.095(10) 0.062(8) -0.004(7) 0.010(7) 0.022(7)
C62 0.070(11) 0.19(2) 0.071(10) 0.022(11) 0.037(9) 0.049(12)
C63 0.069(12) 0.151(19) 0.16(2) -0.001(15) 0.049(13) 0.017(12)
C64 0.118(18) 0.110(15) 0.22(3) 0.041(15) 0.098(18) 0.006(13)
C65 0.101(14) 0.089(12) 0.175(19) 0.014(12) 0.082(14) 0.004(10)
C66 0.050(8) 0.081(9) 0.049(7) -0.011(6) 0.016(6) -0.007(6)
C67 0.092(14) 0.106(14) 0.095(12) 0.029(11) 0.002(10) -0.021(10)
C68 0.104(14) 0.098(12) 0.102(12) -0.004(10) 0.026(10) -0.026(10)
C69 0.098(16) 0.15(2) 0.19(3) 0.054(18) 0.015(16) -0.050(14)
C70 0.18(3) 0.23(3) 0.15(2) -0.02(2) 0.00(2) -0.13(2)
C71 0.092(14) 0.169(19) 0.096(13) -0.005(13) -0.008(11) -0.052(13)
C72 0.135(18) 0.166(18) 0.072(11) -0.043(11) 0.040(11) -0.071(14)
C73 0.064(8) 0.043(6) 0.057(7) 0.018(5) 0.019(6) 0.007(5)
C74 0.080(11) 0.091(11) 0.077(10) -0.013(8) 0.033(9) -0.028(9)
C75 0.114(16) 0.100(13) 0.139(17) 0.022(11) 0.046(13) -0.038(11)
C76 0.24(4) 0.14(2) 0.18(3) 0.008(18) 0.14(3) -0.02(2)
C77 0.15(2) 0.27(3) 0.084(14) 0.027(18) 0.032(16) -0.07(2)
C78 0.18(3) 0.38(5) 0.12(2) -0.09(2) 0.07(2) -0.14(3)
C79 0.13(2) 0.20(3) 0.17(3) -0.02(2) 0.07(2) -0.04(2)
C80 0.069(9) 0.056(7) 0.050(7) 0.007(5) 0.021(6) 0.023(6)
C81 0.057(8) 0.108(11) 0.052(7) 0.012(7) 0.016(6) 0.026(8)
C82 0.096(12) 0.087(11) 0.075(9) 0.006(8) 0.036(9) 0.006(9)
C83 0.16(2) 0.077(11) 0.082(11) -0.020(8) 0.052(12) -0.021(11)
C84 0.096(15) 0.158(19) 0.108(14) -0.029(13) 0.034(12) -0.031(14)
C85 0.117(17) 0.18(2) 0.097(13) -0.068(13) 0.009(12) 0.029(15)
C86 0.116(16) 0.165(18) 0.054(9) -0.009(10) 0.005(9) 0.003(13)
C87 0.059(8) 0.046(7) 0.054(7) 0.012(5) 0.002(6) 0.007(5)
C88 0.071(10) 0.073(9) 0.125(13) -0.037(9) 0.043(10) -0.001(7)
C89 0.30(4) 0.22(3) 0.21(3) -0.15(2) 0.20(3) -0.23(3)
C90 0.29(5) 0.21(3) 0.38(5) -0.12(4) 0.27(5) -0.13(3)
C91 0.45(8) 0.21(4) 0.28(5) -0.12(4) -0.22(5) 0.11(5)
C92 0.51(8) 0.29(5) 0.17(3) 0.14(3) 0.16(4) 0.20(5)
C93 0.104(11) 0.107(11) 0.105(11) -0.010(8) 0.038(8) -0.007(8)
C94 0.071(14) 0.131(19) 0.30(4) 0.01(2) 0.073(18) -0.018(12)
C95 0.16(3) 0.12(2) 0.56(7) -0.05(3) 0.19(4) -0.061(19)
C43' 0.15(2) 0.15(2) 0.14(2) 0.000(10) 0.045(11) -0.014(10)
C47' 0.084(9) 0.078(9) 0.078(9) -0.003(7) 0.026(7) -0.004(7)
C93' 0.102(11) 0.106(11) 0.104(11) -0.005(8) 0.037(8) -0.008(8)
Fe1 0.0497(10) 0.0477(9) 0.0489(9) 0.0053(7) 0.0161(7) 0.0024(7)
Fe2 0.0526(10) 0.0469(9) 0.0495(9) 0.0037(7) 0.0178(8) 0.0038(7)
Fe3 0.0538(10) 0.0478(9) 0.0470(9) 0.0018(7) 0.0185(8) 0.0050(7)
Fe4 0.0621(11) 0.0501(9) 0.0493(9) 0.0065(7) 0.0230(8) 0.0086(8)
Fe5 0.0557(10) 0.0489(9) 0.0455(9) 0.0014(7) 0.0153(8) 0.0054(7)
Fe6 0.0485(10) 0.0463(9) 0.0446(8) 0.0023(6) 0.0159(7) 0.0027(7)
Fe7 0.0577(11) 0.0555(10) 0.0452(9) 0.0056(7) 0.0183(8) 0.0102(8)
Fe8 0.0473(9) 0.0506(9) 0.0419(8) 0.0039(7) 0.0159(7) 0.0023(7)
Fe9 0.0517(10) 0.0616(10) 0.0433(9) 0.0062(7) 0.0172(7) 0.0092(8)
Fe10 0.0499(10) 0.0505(9) 0.0427(8) 0.0028(7) 0.0156(7) 0.0047(7)
N1 0.037(5) 0.064(6) 0.053(5) 0.002(4) 0.021(4) -0.005(4)
N2 0.058(6) 0.048(5) 0.055(6) -0.006(4) 0.019(5) 0.011(4)
N3 0.119(12) 0.132(12) 0.123(12) 0.000(8) 0.041(8) 0.009(8)
N3' 0.119(13) 0.128(13) 0.136(13) 0.002(9) 0.035(9) -0.002(9)
O1 0.057(5) 0.042(4) 0.045(4) 0.000(3) 0.017(4) 0.001(3)
O2 0.051(5) 0.058(5) 0.047(4) 0.002(3) 0.016(4) -0.001(4)
O3 0.051(5) 0.044(4) 0.046(4) -0.003(3) 0.018(3) 0.006(3)
O4 0.043(4) 0.050(4) 0.036(4) 0.002(3) 0.016(3) 0.002(3)
O5 0.060(5) 0.054(4) 0.040(4) 0.007(3) 0.018(4) 0.017(4)
O6 0.047(4) 0.055(4) 0.042(4) 0.007(3) 0.014(3) 0.014(3)
O7 0.045(4) 0.059(4) 0.041(4) 0.008(3) 0.017(3) 0.007(3)
O8 0.040(4) 0.063(5) 0.035(4) 0.006(3) 0.011(3) 0.006(3)
O9 0.037(4) 0.052(4) 0.039(4) 0.005(3) 0.011(3) -0.004(3)
O10 0.072(7) 0.097(8) 0.110(8) -0.011(6) 0.011(6) -0.020(6)
O11 0.057(5) 0.057(5) 0.055(4) 0.005(4) 0.027(4) 0.006(4)
O12 0.088(6) 0.056(5) 0.047(4) 0.010(3) 0.030(4) 0.026(4)
O13 0.050(5) 0.065(5) 0.068(5) -0.024(4) 0.026(4) -0.005(4)
O14 0.057(5) 0.051(5) 0.056(5) -0.012(4) 0.017(4) -0.005(4)
O15 0.070(6) 0.062(5) 0.071(6) 0.019(4) -0.010(5) -0.008(4)
O16 0.046(5) 0.050(5) 0.086(6) 0.002(4) 0.014(4) -0.003(4)
O17 0.092(7) 0.062(5) 0.046(4) 0.005(4) 0.032(5) 0.006(4)
O18 0.076(6) 0.045(5) 0.056(5) 0.005(4) 0.021(4) -0.004(4)
O19 0.093(7) 0.055(5) 0.066(5) 0.003(4) 0.041(5) 0.016(4)
O20 0.067(6) 0.082(6) 0.057(5) -0.012(4) 0.017(4) 0.024(5)
O21 0.055(5) 0.077(6) 0.050(5) 0.018(4) 0.005(4) -0.012(4)
O22 0.081(6) 0.052(5) 0.056(5) 0.002(4) 0.020(4) -0.022(4)
O23 0.075(6) 0.052(5) 0.053(5) 0.004(4) 0.026(4) -0.002(4)
O24 0.066(6) 0.081(6) 0.064(5) -0.008(4) 0.038(5) -0.013(5)
O25 0.054(5) 0.058(5) 0.058(5) 0.004(4) 0.017(4) -0.007(4)
O26 0.054(5) 0.059(5) 0.047(4) -0.002(4) 0.017(4) -0.007(4)
O27 0.070(8) 0.057(6) 0.046(5) 0.004(4) 0.032(5) 0.006(5)
O28 0.124(11) 0.087(9) 0.166(13) 0.030(8) 0.046(10) 0.005(7)
O29 0.059(5) 0.074(5) 0.062(5) 0.018(4) 0.032(4) 0.014(4)
O30 0.053(5) 0.074(5) 0.049(4) 0.001(4) 0.029(4) 0.009(4)
O31 0.073(6) 0.062(5) 0.059(5) 0.002(4) 0.020(5) -0.001(4)
O32 0.061(5) 0.057(5) 0.054(5) -0.003(4) 0.011(4) -0.004(4)
O33 0.060(5) 0.049(5) 0.059(5) 0.007(4) 0.014(4) 0.002(4)
O34 0.055(5) 0.076(6) 0.049(5) 0.006(4) 0.021(4) 0.000(4)
O35 0.068(6) 0.076(5) 0.044(4) 0.010(4) 0.032(4) 0.019(4)
O36 0.063(5) 0.061(5) 0.044(4) 0.008(3) 0.018(4) 0.013(4)
O37 0.052(5) 0.049(4) 0.064(5) -0.004(3) 0.020(4) 0.003(4)
O38 0.058(5) 0.042(4) 0.079(6) 0.000(4) 0.027(4) -0.009(4)

loop_
_atom_type_symbol
_atom_type_description
_atom_type_scat_dispersion_real
_atom_type_scat_dispersion_imag
_atom_type_scat_source
C C 0.0033 0.0016 'International Tables Vol C Tables 4.2.6.8 and 6.1.1.4'
H H 0.0000 0.0000 'International Tables Vol C Tables 4.2.6.8 and 6.1.1.4'
N N 0.0061 0.0033 'International Tables Vol C Tables 4.2.6.8 and 6.1.1.4'
O O 0.0106 0.0060 'International Tables Vol C Tables 4.2.6.8 and 6.1.1.4'
Fe Fe 0.3463 0.8444 'International Tables Vol C Tables 4.2.6.8 and 6.1.1.4'

loop_
_geom_angle_atom_site_label_1
_geom_angle_atom_site_label_2
_geom_angle_atom_site_label_3
_geom_angle
_geom_angle_site_symmetry_1
_geom_angle_site_symmetry_3
O8 C1 C3 110.4(9) . .
O9 C2 C3 109.8(9) . .
N1 C3 C4 113.1(10) . .
N1 C3 C2 106.4(9) . .
C4 C3 C2 110.3(10) . .
N1 C3 C1 104.6(9) . .
C4 C3 C1 111.1(10) . .
C2 C3 C1 111.2(10) . .
O10 C4 C3 107.6(11) . .
O11 C5 C7 109.2(10) . .
O12 C6 C7 112.6(10) . .
N2 C7 C6 109.3(9) . .
N2 C7 C5 109.3(9) . .
C6 C7 C5 112.8(11) . .
N2 C7 C8 99.4(10) . .
C6 C7 C8 113.2(10) . .
C5 C7 C8 111.8(10) . .
O13 C8 C7 106.8(9) . .
O14 C9 N2 128.4(10) . .
O14 C9 O13 120.3(11) . .
N2 C9 O13 111.3(10) . .
O16 C10 O15 123.2(14) . .
O16 C10 C11 118.9(13) . .
O15 C10 C11 117.9(13) . .
C16 C11 C12 115(2) . .
C16 C11 C10 120.8(19) . .
C12 C11 C10 121.7(17) . .
C13 C12 C11 92(2) . .
C12 C13 C14 99(3) . .
C13 C14 C15 88(3) . .
C16 C15 C14 96(2) . .
C11 C16 C15 93(2) . .
O18 C17 O17 123.3(11) . .
O18 C17 C18 118.4(11) . .
O17 C17 C18 118.3(11) . .
C23 C18 C19 113.2(13) . .
C23 C18 C17 113.2(14) . .
C19 C18 C17 110.3(10) . .
C18 C19 C20 111.1(12) . .
C21 C20 C19 111.3(15) . .
C22 C21 C20 113.5(15) . .
C21 C22 C23 112.0(16) . .
C18 C23 C22 113.0(17) . .
O19 C24 O20 126.7(12) . .
O19 C24 C25 118.5(12) . .
O20 C24 C25 114.8(12) . .
C26 C25 C24 109.7(15) . .
C26 C25 C30 108.9(19) . .
C24 C25 C30 114.6(13) . .
C25 C26 C27 112(2) . .
C28 C27 C26 103(3) . .
C29 C28 C27 104(4) . .
C28 C29 C30 95(3) . .
C25 C30 C29 107(2) . .
O22 C31 O21 124.3(11) . .
O22 C31 C32 115.8(11) . .
O21 C31 C32 119.9(11) . .
C31 C32 C37 112.7(10) . .
C31 C32 C33 108.8(10) . .
C37 C32 C33 111.7(11) . .
C34 C33 C32 111.8(13) . .
C35 C34 C33 109.8(13) . .
C36 C35 C34 111.9(14) . .
C35 C36 C37 112.2(15) . .
C32 C37 C36 110.0(12) . .
O24 C38 O23 123.4(12) . .
O24 C38 C39 120.7(13) . .
O23 C38 C39 115.7(12) . .
C44 C39 C40 119(2) . .
C44 C39 C38 117.2(13) . .
C40 C39 C38 108.4(17) . .
C41 C40 C39 121(4) . .
C40 C41 C42 122(4) . .
C41 C42 C43' 105(3) . .
C41 C42 C43 96(3) . .
C43' C42 C43 65(2) . .
C44 C43 C42 100(3) . .
C39 C44 C43 100(2) . .
C39 C44 C43' 108(2) . .
C43 C44 C43' 79(3) . .
O26 C45 O25 126.4(11) . .
O26 C45 C46 116.9(11) . .
O25 C45 C46 116.6(12) . .
C47 C46 C51 109(2) . .
C47 C46 C45 114(2) . .
C51 C46 C45 114.4(13) . .
C47 C46 C47' 47.9(16) . .
C51 C46 C47' 132.1(18) . .
C45 C46 C47' 113.5(17) . .
C46 C47 C48 110(2) . .
C49 C48 C47' 122.0(18) . .
C49 C48 C47 98(2) . .
C47' C48 C47 40.5(14) . .
C50 C49 C48 117(2) . .
C49 C50 C51 114(3) . .
C46 C51 C50 111.8(16) . .
O27 C52 O28 140(3) . .
O27 C52 C53 125(3) . .
O28 C52 C53 95(2) . .
O27 C52 Fe5 49(2) . .
O28 C52 Fe5 90.7(10) . .
C53 C52 Fe5 172.9(18) . .
C54 C53 C58 107(2) . .
C54 C53 C52 107.0(19) . .
C58 C53 C52 126(2) . .
C53 C54 C55 112(2) . .
C56 C55 C54 112(2) . .
C57 C56 C55 112(2) . .
C58 C57 C56 112.6(19) . .
C57 C58 C53 109(2) . .
O29 C59 O30 125.0(11) . .
O29 C59 C60 117.9(10) . .
O30 C59 C60 117.1(11) . .
C61 C60 C65 112.1(14) . .
C61 C60 C59 114.5(11) . .
C65 C60 C59 109.4(12) . .
C60 C61 C62 111.3(13) . .
C61 C62 C63 111.3(15) . .
C64 C63 C62 108.6(17) . .
C63 C64 C65 111.2(17) . .
C60 C65 C64 112.0(15) . .
O32 C66 O31 124.6(12) . .
O32 C66 C67 118.0(12) . .
O31 C66 C67 117.4(13) . .
C72 C67 C68 117.1(17) . .
C72 C67 C66 108.9(16) . .
C68 C67 C66 114.4(14) . .
C67 C68 C69 113.6(16) . .
C70 C69 C68 111.3(19) . .
C69 C70 C71 112(2) . .
C70 C71 C72 108.9(16) . .
C67 C72 C71 113.9(16) . .
O34 C73 O33 123.8(11) . .
O34 C73 C74 120.6(12) . .
O33 C73 C74 115.5(11) . .
C79 C74 C73 111.3(16) . .
C79 C74 C75 103.4(18) . .
C73 C74 C75 110.0(12) . .
C74 C75 C76 110.3(16) . .
C77 C76 C75 109(2) . .
C78 C77 C76 114(3) . .
C77 C78 C79 97(2) . .
C74 C79 C78 109(2) . .
O36 C80 O35 121.8(10) . .
O36 C80 C81 121.2(11) . .
O35 C80 C81 117.0(10) . .
C82 C81 C80 113.6(11) . .
C82 C81 C86 107.7(15) . .
C80 C81 C86 110.3(12) . .
C81 C82 C83 111.8(13) . .
C84 C83 C82 109.7(15) . .
C83 C84 C85 109.3(18) . .
C84 C85 C86 105.2(16) . .
C81 C86 C85 108.7(15) . .
O37 C87 O38 125.0(11) . .
O37 C87 C88 119.0(11) . .
O38 C87 C88 115.9(12) . .
C93 C88 C89 125(2) . .
C93 C88 C87 113(2) . .
C89 C88 C87 116.0(13) . .
C93 C88 C93' 35(2) . .
C89 C88 C93' 111(2) . .
C87 C88 C93' 99.8(16) . .
C88 C89 C90 111.5(17) . .
C89 C90 C91 99(2) . .
C92 C91 C90 105(3) . .
C91 C92 C93' 111(5) . .
C91 C92 C93 84(3) . .
C93' C92 C93 37(3) . .
C88 C93 C92 87(2) . .
N3' C94 C95 169(4) . .
N3' C94 N3 39(3) . .
C95 C94 N3 151(3) . .
C44 C43' C42 97(3) . .
C46 C47' C48 99(2) . .
C92 C93' C88 85(3) . .
O1 Fe1 O15 97.0(3) . .
O1 Fe1 O21 94.9(3) . .
O15 Fe1 O21 168.0(3) . .
O1 Fe1 O19 98.9(3) . .
O15 Fe1 O19 86.8(4) . .
O21 Fe1 O19 93.4(4) . .
O1 Fe1 O17 97.4(3) . .
O15 Fe1 O17 91.1(4) . .
O21 Fe1 O17 85.4(4) . .
O19 Fe1 O17 163.7(3) . .
O1 Fe1 O14 178.0(3) . 4_575
O15 Fe1 O14 84.8(3) . 4_575
O21 Fe1 O14 83.3(3) . 4_575
O19 Fe1 O14 80.4(3) . 4_575
O17 Fe1 O14 83.3(3) . 4_575
O2 Fe2 O1 98.2(3) . .
O2 Fe2 O23 94.2(3) . .
O1 Fe2 O23 94.9(3) . .
O2 Fe2 O38 93.8(3) . 3_665
O1 Fe2 O38 168.0(3) . 3_665
O23 Fe2 O38 83.2(3) . 3_665
O2 Fe2 O16 172.3(3) . .
O1 Fe2 O16 87.9(3) . .
O23 Fe2 O16 90.0(4) . .
O38 Fe2 O16 80.3(3) 3_665 .
O2 Fe2 O18 84.3(3) . .
O1 Fe2 O18 98.4(3) . .
O23 Fe2 O18 166.7(3) . .
O38 Fe2 O18 83.7(3) 3_665 .
O16 Fe2 O18 90.2(4) . .
O1 Fe3 O3 97.9(3) . .
O1 Fe3 O11 173.3(3) . .
O3 Fe3 O11 77.1(3) . .
O1 Fe3 O20 97.8(3) . .
O3 Fe3 O20 163.8(3) . .
O11 Fe3 O20 87.6(3) . .
O1 Fe3 O22 93.1(3) . .
O3 Fe3 O22 94.2(3) . .
O11 Fe3 O22 83.1(3) . .
O20 Fe3 O22 88.8(4) . .
O1 Fe3 O24 95.5(3) . .
O3 Fe3 O24 92.1(3) . .
O11 Fe3 O24 89.1(3) . .
O20 Fe3 O24 82.5(4) . .
O22 Fe3 O24 168.6(3) . .
O3 Fe4 O4 108.6(3) . .
O3 Fe4 O2 107.1(3) . .
O4 Fe4 O2 104.4(3) . .
O3 Fe4 O25 118.5(3) . .
O4 Fe4 O25 118.1(3) . .
O2 Fe4 O25 98.0(3) . .
O3 Fe5 O5 100.0(3) . .
O3 Fe5 O11 78.7(3) . .
O5 Fe5 O11 150.2(3) . .
O3 Fe5 O12 143.4(4) . .
O5 Fe5 O12 78.5(3) . .
O11 Fe5 O12 85.1(3) . .
O3 Fe5 O27 110.4(4) . .
O5 Fe5 O27 104.0(5) . .
O11 Fe5 O27 104.3(4) . .
O12 Fe5 O27 105.3(4) . .
O3 Fe5 C52 95.6(8) . .
O5 Fe5 C52 99.1(6) . .
O11 Fe5 C52 110.7(6) . .
O12 Fe5 C52 120.8(8) . .
O27 Fe5 C52 17.1(8) . .
O5 Fe6 O4 104.3(3) . .
O5 Fe6 O8 94.7(3) . .
O4 Fe6 O8 161.0(3) . .
O5 Fe6 O9 94.8(3) . 3_665
O4 Fe6 O9 98.2(3) . 3_665
O8 Fe6 O9 79.8(3) . 3_665
O5 Fe6 N1 113.7(4) . .
O4 Fe6 N1 95.8(3) . .
O8 Fe6 N1 76.3(3) . .
O9 Fe6 N1 143.9(3) 3_665 .
O5 Fe6 O9 172.0(3) . .
O4 Fe6 O9 78.7(3) . .
O8 Fe6 O9 82.4(3) . .
O9 Fe6 O9 77.3(3) 3_665 .
N1 Fe6 O9 73.0(3) . .
O6 Fe7 O31 101.7(3) . .
O6 Fe7 O5 101.2(3) . .
O31 Fe7 O5 106.6(4) . .
O6 Fe7 O29 89.7(3) . .
O31 Fe7 O29 106.1(4) . .
O5 Fe7 O29 142.5(3) . .
O6 Fe7 O12 165.5(4) . .
O31 Fe7 O12 92.6(4) . .
O5 Fe7 O12 77.2(3) . .
O29 Fe7 O12 83.5(3) . .
O7 Fe8 O6 85.7(3) . .
O7 Fe8 O4 100.9(3) . 3_665
O6 Fe8 O4 172.4(3) . 3_665
O7 Fe8 O8 97.4(3) . .
O6 Fe8 O8 88.4(3) . .
O4 Fe8 O8 94.4(3) 3_665 .
O7 Fe8 O33 93.0(3) . .
O6 Fe8 O33 87.3(3) . .
O4 Fe8 O33 88.6(3) 3_665 .
O8 Fe8 O33 168.4(3) . .
O7 Fe8 O9 175.6(3) . 3_665
O6 Fe8 O9 92.2(3) . 3_665
O4 Fe8 O9 81.5(3) 3_665 3_665
O8 Fe8 O9 78.6(3) . 3_665
O33 Fe8 O9 90.8(3) . 3_665
O6 Fe9 O7 84.1(3) . .
O6 Fe9 O35 178.4(3) . .
O7 Fe9 O35 94.7(3) . .
O6 Fe9 O30 91.1(3) . .
O7 Fe9 O30 174.8(3) . .
O35 Fe9 O30 90.1(3) . .
O6 Fe9 O34 90.1(3) . .
O7 Fe9 O34 88.8(3) . .
O35 Fe9 O34 91.0(3) . .
O30 Fe9 O34 89.2(3) . .
O6 Fe9 O32 94.0(3) . .
O7 Fe9 O32 89.9(3) . .
O35 Fe9 O32 84.9(3) . .
O30 Fe9 O32 92.4(3) . .
O34 Fe9 O32 175.6(3) . .
O7 Fe10 O2 101.1(3) . 3_665
O7 Fe10 O37 105.9(3) . .
O2 Fe10 O37 94.9(3) 3_665 .
O7 Fe10 O36 100.4(3) . .
O2 Fe10 O36 158.3(3) 3_665 .
O37 Fe10 O36 82.3(3) . .
O7 Fe10 O26 98.9(3) . 3_665
O2 Fe10 O26 90.1(3) 3_665 3_665
O37 Fe10 O26 153.2(3) . 3_665
O36 Fe10 O26 83.4(3) . 3_665
C3 N1 Fe6 104.2(6) . .
C9 N2 C7 112.0(10) . .
Fe1 O1 Fe3 118.3(3) . .
Fe1 O1 Fe2 119.1(4) . .
Fe3 O1 Fe2 122.2(3) . .
Fe4 O2 Fe2 125.3(4) . .
Fe4 O2 Fe10 115.1(4) . 3_665
Fe2 O2 Fe10 116.0(4) . 3_665
Fe4 O3 Fe5 125.9(4) . .
Fe4 O3 Fe3 129.1(4) . .
Fe5 O3 Fe3 104.0(3) . .
Fe4 O4 Fe6 130.3(4) . .
Fe4 O4 Fe8 121.2(3) . 3_665
Fe6 O4 Fe8 107.8(3) . 3_665
Fe6 O5 Fe5 127.6(4) . .
Fe6 O5 Fe7 126.2(4) . .
Fe5 O5 Fe7 104.3(3) . .
Fe7 O6 Fe9 118.4(4) . .
Fe7 O6 Fe8 132.4(4) . .
Fe9 O6 Fe8 93.7(3) . .
Fe10 O7 Fe8 138.6(4) . .
Fe10 O7 Fe9 127.3(4) . .
Fe8 O7 Fe9 93.9(3) . .
C1 O8 Fe8 128.7(7) . .
C1 O8 Fe6 117.3(6) . .
Fe8 O8 Fe6 102.2(3) . .
C2 O9 Fe6 123.6(6) . 3_665
C2 O9 Fe8 122.7(6) . 3_665
Fe6 O9 Fe8 97.9(3) 3_665 3_665
C2 O9 Fe6 112.3(6) . .
Fe6 O9 Fe6 102.7(3) 3_665 .
Fe8 O9 Fe6 91.8(3) 3_665 .
C5 O11 Fe5 125.8(7) . .
C5 O11 Fe3 134.7(7) . .
Fe5 O11 Fe3 99.4(3) . .
C6 O12 Fe5 129.1(7) . .
C6 O12 Fe7 129.9(7) . .
Fe5 O12 Fe7 100.0(3) . .
C9 O13 C8 110.0(9) . .
C9 O14 Fe1 130.7(8) . 4_576
C10 O15 Fe1 130.2(8) . .
C10 O16 Fe2 134.1(9) . .
C17 O17 Fe1 131.9(8) . .
C17 O18 Fe2 132.8(7) . .
C24 O19 Fe1 131.6(8) . .
C24 O20 Fe3 128.3(8) . .
C31 O21 Fe1 126.3(8) . .
C31 O22 Fe3 136.1(8) . .
C38 O23 Fe2 135.6(8) . .
C38 O24 Fe3 127.8(8) . .
C45 O25 Fe4 129.0(7) . .
C45 O26 Fe10 130.8(7) . 3_665
C52 O27 Fe5 113(2) . .
C59 O29 Fe7 127.2(7) . .
C59 O30 Fe9 130.3(7) . .
C66 O31 Fe7 130.5(8) . .
C66 O32 Fe9 133.1(8) . .
C73 O33 Fe8 123.9(7) . .
C73 O34 Fe9 128.7(8) . .
C80 O35 Fe9 131.6(8) . .
C80 O36 Fe10 132.5(7) . .
C87 O37 Fe10 133.6(7) . .
C87 O38 Fe2 131.2(8) . 3_665

loop_
_geom_bond_atom_site_label_1
_geom_bond_atom_site_label_2
_geom_bond_distance
_geom_bond_site_symmetry_2
C1 O8 1.395(12) .
C1 C3 1.520(16) .
C2 O9 1.435(12) .
C2 C3 1.530(16) .
C3 N1 1.461(14) .
C3 C4 1.526(16) .
C4 O10 1.406(15) .
C5 O11 1.419(13) .
C5 C7 1.517(17) .
C6 O12 1.403(13) .
C6 C7 1.522(17) .
C7 N2 1.501(14) .
C7 C8 1.550(17) .
C8 O13 1.429(14) .
C9 O14 1.221(14) .
C9 N2 1.336(15) .
C9 O13 1.349(13) .
C10 O16 1.266(16) .
C10 O15 1.293(16) .
C10 C11 1.50(2) .
C11 C16 1.38(3) .
C11 C12 1.47(3) .
C12 C13 1.50(3) .
C13 C14 1.47(4) .
C14 C15 1.78(6) .
C15 C16 1.66(3) .
C17 O18 1.261(13) .
C17 O17 1.272(13) .
C17 C18 1.522(17) .
C18 C23 1.45(2) .
C18 C19 1.544(19) .
C19 C20 1.553(19) .
C20 C21 1.49(2) .
C21 C22 1.51(2) .
C22 C23 1.52(2) .
C24 O19 1.262(14) .
C24 O20 1.262(14) .
C24 C25 1.481(19) .
C25 C26 1.43(3) .
C25 C30 1.50(2) .
C26 C27 1.58(3) .
C27 C28 1.63(5) .
C28 C29 1.31(7) .
C29 C30 1.67(4) .
C31 O22 1.258(13) .
C31 O21 1.265(14) .
C31 C32 1.516(16) .
C32 C37 1.528(17) .
C32 C33 1.534(17) .
C33 C34 1.533(19) .
C34 C35 1.51(2) .
C35 C36 1.52(3) .
C36 C37 1.54(2) .
C38 O24 1.258(14) .
C38 O23 1.261(15) .
C38 C39 1.522(19) .
C39 C44 1.48(2) .
C39 C40 1.50(3) .
C40 C41 1.11(5) .
C41 C42 1.57(4) .
C42 C43' 1.85(6) .
C42 C43 1.77(5) .
C43 C44 1.52(4) .
C44 C43' 1.53(6) .
C45 O26 1.228(14) .
C45 O25 1.304(13) .
C45 C46 1.524(19) .
C46 C47 1.31(3) .
C46 C51 1.47(2) .
C46 C47' 1.55(4) .
C47 C48 1.72(4) .
C48 C49 1.55(4) .
C48 C47' 1.70(4) .
C49 C50 1.30(3) .
C50 C51 1.53(3) .
C52 O27 0.80(4) .
C52 O28 1.53(3) .
C52 C53 1.67(4) .
C52 Fe5 2.50(3) .
C53 C54 1.49(3) .
C53 C58 1.61(3) .
C54 C55 1.54(3) .
C55 C56 1.48(3) .
C56 C57 1.51(3) .
C57 C58 1.54(3) .
C59 O29 1.270(14) .
C59 O30 1.278(13) .
C59 C60 1.529(18) .
C60 C61 1.492(17) .
C60 C65 1.51(2) .
C61 C62 1.56(2) .
C62 C63 1.54(3) .
C63 C64 1.50(3) .
C64 C65 1.53(2) .
C66 O32 1.237(14) .
C66 O31 1.278(15) .
C66 C67 1.52(2) .
C67 C72 1.45(2) .
C67 C68 1.45(2) .
C68 C69 1.57(2) .
C69 C70 1.52(3) .
C70 C71 1.52(3) .
C71 C72 1.57(2) .
C73 O34 1.232(13) .
C73 O33 1.310(14) .
C73 C74 1.486(18) .
C74 C79 1.45(3) .
C74 C75 1.55(2) .
C75 C76 1.55(3) .
C76 C77 1.44(3) .
C77 C78 1.42(3) .
C78 C79 1.71(3) .
C80 O36 1.249(13) .
C80 O35 1.299(14) .
C80 C81 1.516(17) .
C81 C82 1.488(19) .
C81 C86 1.55(2) .
C82 C83 1.577(19) .
C83 C84 1.48(2) .
C84 C85 1.54(3) .
C85 C86 1.62(2) .
C87 O37 1.251(15) .
C87 O38 1.270(14) .
C87 C88 1.540(18) .
C88 C93 1.32(3) .
C88 C89 1.44(2) .
C88 C93' 2.02(5) .
C89 C90 1.60(3) .
C90 C91 1.74(6) .
C91 C92 1.41(6) .
C92 C93' 1.31(6) .
C92 C93 1.98(6) .
C94 N3' 1.05(4) .
C94 C95 1.45(3) .
C94 N3 1.76(4) .
Fe1 O1 1.876(7) .
Fe1 O15 1.990(9) .
Fe1 O21 2.025(8) .
Fe1 O19 2.027(8) .
Fe1 O17 2.026(8) .
Fe1 O14 2.167(7) 4_575
Fe2 O2 1.925(8) .
Fe2 O1 1.966(7) .
Fe2 O23 1.999(8) .
Fe2 O38 2.054(7) 3_665
Fe2 O16 2.058(8) .
Fe2 O18 2.076(8) .
Fe3 O1 1.925(7) .
Fe3 O3 1.940(7) .
Fe3 O11 2.028(8) .
Fe3 O20 2.034(8) .
Fe3 O22 2.035(8) .
Fe3 O24 2.082(8) .
Fe4 O3 1.849(7) .
Fe4 O4 1.851(7) .
Fe4 O2 1.887(7) .
Fe4 O25 1.971(8) .
Fe5 O3 1.931(7) .
Fe5 O5 1.943(7) .
Fe5 O11 1.970(8) .
Fe5 O12 1.975(7) .
Fe5 O27 2.072(14) .
Fe6 O5 1.888(7) .
Fe6 O4 1.918(6) .
Fe6 O8 2.020(6) .
Fe6 O9 2.040(7) 3_665
Fe6 N1 2.157(9) .
Fe6 O9 2.259(7) .
Fe7 O6 1.858(7) .
Fe7 O31 1.931(9) .
Fe7 O5 1.943(7) .
Fe7 O29 2.033(8) .
Fe7 O12 2.031(7) .
Fe8 O7 1.926(7) .
Fe8 O6 1.954(7) .
Fe8 O4 1.966(7) 3_665
Fe8 O8 2.000(7) .
Fe8 O33 2.090(8) .
Fe8 O9 2.109(7) 3_665
Fe9 O6 1.958(7) .
Fe9 O7 1.980(7) .
Fe9 O35 1.997(7) .
Fe9 O30 2.006(8) .
Fe9 O34 2.054(9) .
Fe9 O32 2.085(8) .
Fe10 O7 1.846(7) .
Fe10 O2 1.948(8) 3_665
Fe10 O37 1.973(8) .
Fe10 O36 2.028(7) .
Fe10 O26 2.038(8) 3_665
O2 Fe10 1.948(8) 3_665
O4 Fe8 1.966(7) 3_665
O9 Fe6 2.040(7) 3_665
O9 Fe8 2.109(7) 3_665
O14 Fe1 2.167(7) 4_576
O26 Fe10 2.038(8) 3_665
O38 Fe2 2.054(7) 3_665
